data_7701601
loop_
_publ_author_name
'Yoshimura, Takashi'
'Nagata, Kojiro'
'Matsuda, Ayumi'
'Omote, Toshiki'
'Kino, Yasushi'
'Takayama, Tsutomu'
'Sekine, Tsutomu'
'Shinohara, Atsushi'

_publ_section_title
;
 Synthesis, structures, redox properties, and theoretical calculations of
 thiohalide capped octahedral hexanuclear technetium(iii) clusters.
;
_journal_issue 37
_journal_name_full 'Dalton transactions (Cambridge, England : 2003)'
_journal_page_first 14085
_journal_page_last 14095
_journal_paper_doi 10.1039/c9dt02909e
_journal_volume 48
_journal_year 2019
_chemical_formula_moiety '2(Cl3.5 S3.5 Tc3), 3(C24 H20 P), C2 H3 N'
_chemical_formula_sum 'C74 H63 Cl7 N P3 S7 Tc6'
_chemical_formula_weight 2125.19
_space_group_crystal_system triclinic
_space_group_IT_number 2
_space_group_name_Hall '-P 1'
_space_group_name_H-M_alt 'P -1'
_atom_sites_solution_hydrogens geom
_atom_sites_solution_primary heavy
_audit_creation_date 2019-05-13
_audit_creation_method
;
Olex2 1.2
(compiled May 18 2018 14:05:52 for OlexSys, GUI svn.r5506)
;
_audit_update_record
;
2019-07-15 deposited with the CCDC.	2019-09-06 downloaded from the CCDC.
;
_cell_angle_alpha 77.2560(10)
_cell_angle_beta 78.5140(10)
_cell_angle_gamma 77.6280(10)
_cell_formula_units_Z 2
_cell_length_a 12.4941(2)
_cell_length_b 13.6855(3)
_cell_length_c 24.1157(5)
_cell_measurement_reflns_used 28339
_cell_measurement_temperature 170
_cell_measurement_theta_max 27.5
_cell_measurement_theta_min 3.1
_cell_volume 3878.28(13)
_computing_molecular_graphics 'Olex2 (Dolomanov et al., 2009)'
_computing_publication_material 'Olex2 (Dolomanov et al., 2009)'
_computing_structure_refinement 'ShelXL (Sheldrick, 2015)'
_computing_structure_solution 'ShelXS (Sheldrick, 2008)'
_diffrn_ambient_temperature 170
_diffrn_detector_area_resol_mean 10
_diffrn_measured_fraction_theta_full 0.995
_diffrn_measured_fraction_theta_max 0.991
_diffrn_measurement_device_type RAPID
_diffrn_measurement_method '\w scans'
_diffrn_radiation_type MoK\a
_diffrn_radiation_wavelength 0.71075
_diffrn_reflns_av_R_equivalents 0.0330
_diffrn_reflns_av_unetI/netI 0.0431
_diffrn_reflns_Laue_measured_fraction_full 0.995
_diffrn_reflns_Laue_measured_fraction_max 0.991
_diffrn_reflns_limit_h_max 16
_diffrn_reflns_limit_h_min -16
_diffrn_reflns_limit_k_max 17
_diffrn_reflns_limit_k_min -17
_diffrn_reflns_limit_l_max 31
_diffrn_reflns_limit_l_min -31
_diffrn_reflns_number 38854
_diffrn_reflns_point_group_measured_fraction_full 0.995
_diffrn_reflns_point_group_measured_fraction_max 0.991
_diffrn_reflns_theta_full 25.242
_diffrn_reflns_theta_max 27.464
_diffrn_reflns_theta_min 3.057
_exptl_absorpt_coefficient_mu 1.574
_exptl_absorpt_correction_T_max 0.855
_exptl_absorpt_correction_T_min 0.697
_exptl_absorpt_correction_type multi-scan
_exptl_absorpt_process_details 'ABSCOR (Rigaku, 1995)'
_exptl_crystal_colour brown
_exptl_crystal_colour_primary brown
_exptl_crystal_density_diffrn 1.820
_exptl_crystal_description block
_exptl_crystal_F_000 2096
_exptl_crystal_size_max 0.28
_exptl_crystal_size_mid 0.2
_exptl_crystal_size_min 0.1
_refine_diff_density_max 0.921
_refine_diff_density_min -0.855
_refine_diff_density_rms 0.142
_refine_ls_extinction_method none
_refine_ls_goodness_of_fit_ref 1.204
_refine_ls_hydrogen_treatment constr
_refine_ls_matrix_type full
_refine_ls_number_parameters 892
_refine_ls_number_reflns 17602
_refine_ls_number_restraints 2
_refine_ls_restrained_S_all 1.204
_refine_ls_R_factor_all 0.0425
_refine_ls_R_factor_gt 0.0289
_refine_ls_shift/su_max 0.001
_refine_ls_shift/su_mean 0.000
_refine_ls_structure_factor_coef Fsqd
_refine_ls_weighting_details 'w=1/[\s^2^(Fo^2^)+6.5471P] where P=(Fo^2^+2Fc^2^)/3'
_refine_ls_weighting_scheme calc
_refine_ls_wR_factor_gt 0.0544
_refine_ls_wR_factor_ref 0.0741
_reflns_Friedel_coverage 0.000
_reflns_number_gt 14538
_reflns_number_total 17602
_reflns_threshold_expression 'I > 2\s(I)'
_cod_data_source_file c9dt02909e2.cif
_cod_data_source_block PPh4[Tc6S7Cl7]
_cod_database_code 7701601
_shelx_shelxl_version_number 2018/3
_shelx_space_group_comment
;
The symmetry employed for this shelxl refinement is uniquely defined
by the following loop, which should always be used as a source of
symmetry information in preference to the above space-group names.
They are only intended as comments.
;
_olex2_refinement_description
;
1. Fixed Uiso
 At 1.2 times of:
  All C(H) groups
 At 1.5 times of:
  All C(H,H,H) groups
2. Shared sites
{Cl24, S24}
{Cl23, S23}
{Cl22, S22}
{Cl21, S21}
{Cl11, S11}
{Cl12, S12}
{Cl13, S13}
{Cl14, S14}
3. Uiso/Uaniso restraints and constraints
Uanis(Cl24) = Uanis(S24)
Uanis(Cl23) = Uanis(S23)
Uanis(Cl22) = Uanis(S22)
Uanis(Cl21) = Uanis(S21)
Uanis(Cl11) = Uanis(S11)
Uanis(Cl12) = Uanis(S12)
Uanis(Cl13) = Uanis(S13)
Uanis(Cl14) = Uanis(S14)
4. Others
 1*[Sof(Cl24)+Sof(S24)]+1*[Sof(Cl23)+Sof(S23)]+1*[Sof(Cl22)+Sof(S22)]+1*
 [Sof(Cl21)+Sof(S21)]=0.5 with esd of 0.0001
 1*[Sof(Cl11)+Sof(S11)]+1*[Sof(Cl12)+Sof(S12)]+1*[Sof(Cl13)+Sof(S13)]+1*
 [Sof(Cl14)+Sof(S14)]=0.5 with esd of 0.0001
 Sof(S24)=1-FVAR(1)
 Sof(Cl24)=FVAR(1)
 Sof(S23)=1-FVAR(2)
 Sof(Cl23)=FVAR(2)
 Sof(S22)=1-FVAR(3)
 Sof(Cl22)=FVAR(3)
 Sof(S21)=1-FVAR(4)
 Sof(Cl21)=FVAR(4)
 Sof(S11)=1-FVAR(5)
 Sof(Cl11)=FVAR(5)
 Sof(S12)=1-FVAR(6)
 Sof(Cl12)=FVAR(6)
 Sof(S13)=1-FVAR(7)
 Sof(Cl13)=FVAR(7)
 Sof(S14)=1-FVAR(8)
 Sof(Cl14)=FVAR(8)
5.a Aromatic/amide H refined with riding coordinates:
 C2(H2), C3(H3), C4(H4), C5(H5), C6(H6), C8(H8), C9(H9), C10(H10), C11(H11),
 C12(H12), C14(H14), C15(H15), C16(H16), C17(H17), C18(H18), C20(H20), C21(H21),
  C22(H22), C23(H23), C24(H24), C26(H26), C27(H27), C28(H28), C29(H29),
 C30(H30), C32(H32), C33(H33), C34(H34), C35(H35), C36(H36), C38(H38), C39(H39),
  C40(H40), C41(H41), C42(H42), C44(H44), C45(H45), C46(H46), C47(H47),
 C48(H48), C50(H50), C51(H51), C52(H52), C53(H53), C54(H54), C56(H56), C57(H57),
  C58(H58), C59(H59), C60(H60), C62(H62), C63(H63), C64(H64), C65(H65),
 C66(H66), C68(H68), C69(H69), C70(H70), C71(H71), C72(H72)
5.b Idealised Me refined as rotating group:
 C73(H73A,H73B,H73C)
;
_olex2_submission_special_instructions 'No special instructions were received'

loop_
_space_group_symop_operation_xyz
'x, y, z'
'-x, -y, -z'

loop_
_atom_site_label
_atom_site_type_symbol
_atom_site_fract_x
_atom_site_fract_y
_atom_site_fract_z
_atom_site_U_iso_or_equiv
_atom_site_adp_type
_atom_site_occupancy
_atom_site_site_symmetry_order
_atom_site_calc_flag
_atom_site_refinement_flags_posn
_atom_site_refinement_flags_occupancy
_atom_site_disorder_assembly
_atom_site_disorder_group
Tc1 Tc 0.85804(2) 0.00957(2) 0.48800(2) 0.01619(6) Uani 1 1 d . . . .
Tc2 Tc 0.99548(2) -0.12724(2) 0.54391(2) 0.01603(6) Uani 1 1 d . . . .
Tc3 Tc 0.94675(2) 0.05685(2) 0.56428(2) 0.01645(6) Uani 1 1 d . . . .
Cl1 Cl 0.67080(7) 0.02603(7) 0.47072(4) 0.02684(19) Uani 1 1 d . . . .
Cl2 Cl 0.99477(7) -0.29807(6) 0.59929(4) 0.02482(18) Uani 1 1 d . . . .
Cl3 Cl 0.87502(8) 0.13435(7) 0.64839(4) 0.0299(2) Uani 1 1 d . . . .
Cl11 Cl 0.81571(7) -0.05523(6) 0.58927(3) 0.02021(17) Uani 0.266(3) 1 d . P A 1
Cl12 Cl 0.91256(7) -0.16161(6) 0.46979(4) 0.02121(17) Uani 0.168(3) 1 d . P A 1
Cl13 Cl 0.92228(7) 0.07324(6) 0.38946(4) 0.02085(17) Uani 0.053(3) 1 d . P A 1
Cl14 Cl 0.82432(7) 0.17750(6) 0.50754(4) 0.02041(17) Uani 0.013(3) 1 d . P A 1
S11 S 0.81571(7) -0.05523(6) 0.58927(3) 0.02021(17) Uani 0.734(3) 1 d . P A 2
S12 S 0.91256(7) -0.16161(6) 0.46979(4) 0.02121(17) Uani 0.832(3) 1 d . P A 2
S13 S 0.92228(7) 0.07324(6) 0.38946(4) 0.02085(17) Uani 0.947(3) 1 d . P A 2
S14 S 0.82432(7) 0.17750(6) 0.50754(4) 0.02041(17) Uani 0.987(3) 1 d . P A 2
Tc4 Tc 0.86085(2) -0.01403(2) 0.03886(2) 0.01878(6) Uani 1 1 d . . . .
Tc5 Tc 0.94240(2) 0.05616(2) -0.06614(2) 0.01932(6) Uani 1 1 d . . . .
Tc6 Tc 0.98058(2) 0.12692(2) 0.01745(2) 0.01869(6) Uani 1 1 d . . . .
Cl4 Cl 0.67489(8) -0.03220(7) 0.08911(4) 0.0310(2) Uani 1 1 d . . . .
Cl5 Cl 0.86640(9) 0.13388(7) -0.15312(4) 0.0365(2) Uani 1 1 d . . . .
Cl6 Cl 0.95807(8) 0.29514(6) 0.03911(4) 0.0302(2) Uani 1 1 d . . . .
Cl21 Cl 0.80147(8) 0.15477(7) -0.00913(4) 0.02588(19) Uani 0.041(3) 1 d . P B 1
Cl22 Cl 0.83617(8) -0.07906(7) -0.04125(4) 0.02410(19) Uani 0.153(3) 1 d . P B 1
Cl23 Cl 0.94278(7) -0.18150(6) 0.08124(4) 0.02232(18) Uani 0.188(3) 1 d . P B 1
Cl24 Cl 0.90691(8) 0.05138(7) 0.11339(4) 0.02584(19) Uani 0.118(3) 1 d . P B 1
S21 S 0.80147(8) 0.15477(7) -0.00913(4) 0.02588(19) Uani 0.959(3) 1 d . P B 2
S22 S 0.83617(8) -0.07906(7) -0.04125(4) 0.02410(19) Uani 0.847(3) 1 d . P B 2
S23 S 0.94278(7) -0.18150(6) 0.08124(4) 0.02232(18) Uani 0.812(3) 1 d . P B 2
S24 S 0.90691(8) 0.05138(7) 0.11339(4) 0.02584(19) Uani 0.882(3) 1 d . P B 2
P1 P 0.02422(8) 0.49207(7) 0.18072(4) 0.0234(2) Uani 1 1 d . . . .
C1 C -0.0892(3) 0.5599(3) 0.14388(16) 0.0271(8) Uani 1 1 d . . . .
C2 C -0.0847(4) 0.5580(3) 0.08591(17) 0.0350(9) Uani 1 1 d . . . .
H2 H -0.022572 0.522681 0.065727 0.042 Uiso 1 1 calc R . . .
C3 C -0.1740(4) 0.6095(4) 0.0588(2) 0.0480(12) Uani 1 1 d . . . .
H3 H -0.171571 0.608927 0.020036 0.058 Uiso 1 1 calc R . . .
C4 C -0.2659(4) 0.6611(3) 0.0883(2) 0.0508(13) Uani 1 1 d . . . .
H4 H -0.325101 0.695360 0.069507 0.061 Uiso 1 1 calc R . . .
C5 C -0.2714(4) 0.6627(3) 0.1459(2) 0.0488(12) Uani 1 1 d . . . .
H5 H -0.334325 0.697655 0.165693 0.059 Uiso 1 1 calc R . . .
C6 C -0.1823(3) 0.6118(3) 0.17450(19) 0.0359(9) Uani 1 1 d . . . .
H6 H -0.185286 0.612674 0.213234 0.043 Uiso 1 1 calc R . . .
C7 C 0.1522(3) 0.4920(3) 0.13117(15) 0.0265(8) Uani 1 1 d . . . .
C8 C 0.1777(3) 0.5820(3) 0.09555(16) 0.0306(9) Uani 1 1 d . . . .
H8 H 0.126698 0.642431 0.096005 0.037 Uiso 1 1 calc R . . .
C9 C 0.2783(4) 0.5812(3) 0.05979(19) 0.0440(11) Uani 1 1 d . . . .
H9 H 0.296087 0.641490 0.036858 0.053 Uiso 1 1 calc R . . .
C10 C 0.3526(5) 0.4917(4) 0.0578(2) 0.076(2) Uani 1 1 d . . . .
H10 H 0.420244 0.491486 0.033241 0.092 Uiso 1 1 calc R . . .
C11 C 0.3274(5) 0.4024(4) 0.0920(3) 0.092(3) Uani 1 1 d . . . .
H11 H 0.377771 0.341962 0.090183 0.110 Uiso 1 1 calc R . . .
C12 C 0.2277(4) 0.4019(3) 0.1290(2) 0.0584(15) Uani 1 1 d . . . .
H12 H 0.211353 0.341462 0.152358 0.070 Uiso 1 1 calc R . . .
C13 C 0.0071(3) 0.3629(3) 0.20841(14) 0.0235(8) Uani 1 1 d . . . .
C14 C 0.0684(3) 0.3038(3) 0.25062(16) 0.0322(9) Uani 1 1 d . . . .
H14 H 0.111563 0.333423 0.267128 0.039 Uiso 1 1 calc R . . .
C15 C 0.0646(4) 0.2011(3) 0.26769(16) 0.0349(9) Uani 1 1 d . . . .
H15 H 0.105187 0.161557 0.295701 0.042 Uiso 1 1 calc R . . .
C16 C 0.0002(4) 0.1575(3) 0.24303(17) 0.0389(10) Uani 1 1 d . . . .
H16 H -0.001012 0.088138 0.254008 0.047 Uiso 1 1 calc R . . .
C17 C -0.0624(4) 0.2159(3) 0.20218(18) 0.0424(11) Uani 1 1 d . . . .
H17 H -0.107155 0.186029 0.186802 0.051 Uiso 1 1 calc R . . .
C18 C -0.0589(3) 0.3191(3) 0.18394(16) 0.0304(9) Uani 1 1 d . . . .
H18 H -0.099850 0.358289 0.155944 0.036 Uiso 1 1 calc R . . .
C19 C 0.0268(3) 0.5512(3) 0.23987(15) 0.0230(7) Uani 1 1 d . . . .
C20 C -0.0353(4) 0.5209(3) 0.29385(16) 0.0341(9) Uani 1 1 d . . . .
H20 H -0.073989 0.467662 0.299599 0.041 Uiso 1 1 calc R . . .
C21 C -0.0387(4) 0.5703(3) 0.33849(17) 0.0409(11) Uani 1 1 d . . . .
H21 H -0.081593 0.551518 0.373977 0.049 Uiso 1 1 calc R . . .
C22 C 0.0210(3) 0.6474(3) 0.33065(17) 0.0329(9) Uani 1 1 d . . . .
H22 H 0.019450 0.679291 0.361162 0.039 Uiso 1 1 calc R . . .
C23 C 0.0832(3) 0.6776(3) 0.27799(17) 0.0325(9) Uani 1 1 d . . . .
H23 H 0.123669 0.729359 0.273044 0.039 Uiso 1 1 calc R . . .
C24 C 0.0850(3) 0.6302(3) 0.23232(16) 0.0283(8) Uani 1 1 d . . . .
H24 H 0.125426 0.651579 0.196503 0.034 Uiso 1 1 calc R . . .
P2 P 0.44534(8) 0.59041(7) 0.36278(4) 0.02266(19) Uani 1 1 d . . . .
C25 C 0.4988(3) 0.6867(3) 0.38242(15) 0.0275(8) Uani 1 1 d . . . .
C26 C 0.6081(4) 0.6728(3) 0.3901(2) 0.0406(11) Uani 1 1 d . . . .
H26 H 0.656134 0.612444 0.384566 0.049 Uiso 1 1 calc R . . .
C27 C 0.6459(4) 0.7489(4) 0.4060(2) 0.0576(14) Uani 1 1 d . . . .
H27 H 0.719462 0.739656 0.411151 0.069 Uiso 1 1 calc R . . .
C28 C 0.5747(5) 0.8384(3) 0.4143(2) 0.0496(12) Uani 1 1 d . . . .
H28 H 0.600620 0.889236 0.425004 0.060 Uiso 1 1 calc R . . .
C29 C 0.4662(4) 0.8530(3) 0.40699(18) 0.0409(11) Uani 1 1 d . . . .
H29 H 0.418955 0.913646 0.412854 0.049 Uiso 1 1 calc R . . .
C30 C 0.4261(4) 0.7784(3) 0.39094(17) 0.0324(9) Uani 1 1 d . . . .
H30 H 0.352401 0.788515 0.385839 0.039 Uiso 1 1 calc R . . .
C31 C 0.5480(3) 0.4761(3) 0.36462(16) 0.0245(8) Uani 1 1 d . . . .
C32 C 0.6367(3) 0.4685(3) 0.31957(18) 0.0360(9) Uani 1 1 d . . . .
H32 H 0.641936 0.521628 0.288113 0.043 Uiso 1 1 calc R . . .
C33 C 0.7173(4) 0.3809(4) 0.3221(2) 0.0476(12) Uani 1 1 d . . . .
H33 H 0.776389 0.375316 0.292010 0.057 Uiso 1 1 calc R . . .
C34 C 0.7107(4) 0.3027(3) 0.3685(2) 0.0513(14) Uani 1 1 d . . . .
H34 H 0.765860 0.244901 0.369989 0.062 Uiso 1 1 calc R . . .
C35 C 0.6226(4) 0.3093(3) 0.4130(2) 0.0441(12) Uani 1 1 d . . . .
H35 H 0.617980 0.255735 0.444223 0.053 Uiso 1 1 calc R . . .
C36 C 0.5404(3) 0.3962(3) 0.41128(18) 0.0332(9) Uani 1 1 d . . . .
H36 H 0.480833 0.400648 0.441208 0.040 Uiso 1 1 calc R . . .
C37 C 0.3247(3) 0.5629(3) 0.41362(15) 0.0250(8) Uani 1 1 d . . . .
C38 C 0.3133(3) 0.5795(3) 0.46987(16) 0.0326(9) Uani 1 1 d . . . .
H38 H 0.364893 0.609552 0.479980 0.039 Uiso 1 1 calc R . . .
C39 C 0.2250(4) 0.5509(3) 0.51034(17) 0.0390(10) Uani 1 1 d . . . .
H39 H 0.215160 0.564895 0.547238 0.047 Uiso 1 1 calc R . . .
C40 C 0.1517(3) 0.5019(3) 0.49634(18) 0.0382(10) Uani 1 1 d . . . .
H40 H 0.094185 0.480359 0.524173 0.046 Uiso 1 1 calc R . . .
C41 C 0.1634(4) 0.4847(4) 0.44084(18) 0.0407(10) Uani 1 1 d . . . .
H41 H 0.113593 0.451581 0.431476 0.049 Uiso 1 1 calc R . . .
C42 C 0.2484(3) 0.5163(3) 0.39940(17) 0.0350(9) Uani 1 1 d . . . .
H42 H 0.254508 0.506468 0.361876 0.042 Uiso 1 1 calc R . . .
C43 C 0.4155(3) 0.6276(3) 0.29035(16) 0.0265(8) Uani 1 1 d . . . .
C44 C 0.4006(3) 0.5535(3) 0.26242(16) 0.0307(9) Uani 1 1 d . . . .
H44 H 0.405648 0.486089 0.281390 0.037 Uiso 1 1 calc R . . .
C45 C 0.3784(3) 0.5802(3) 0.20674(17) 0.0365(10) Uani 1 1 d . . . .
H45 H 0.368106 0.530721 0.188295 0.044 Uiso 1 1 calc R . . .
C46 C 0.3713(4) 0.6805(3) 0.17817(17) 0.0420(11) Uani 1 1 d . . . .
H46 H 0.356335 0.698450 0.140612 0.050 Uiso 1 1 calc R . . .
C47 C 0.3863(4) 0.7532(3) 0.20546(18) 0.0449(11) Uani 1 1 d . . . .
H47 H 0.381898 0.820298 0.186061 0.054 Uiso 1 1 calc R . . .
C48 C 0.4082(4) 0.7281(3) 0.26185(17) 0.0355(9) Uani 1 1 d . . . .
H48 H 0.417765 0.778084 0.280126 0.043 Uiso 1 1 calc R . . .
P3 P 0.53561(8) 0.13112(7) 0.24848(4) 0.0235(2) Uani 1 1 d . . . .
C49 C 0.4613(3) 0.1723(3) 0.31329(15) 0.0242(8) Uani 1 1 d . . . .
C50 C 0.4931(3) 0.1331(3) 0.36691(16) 0.0273(8) Uani 1 1 d . . . .
H50 H 0.557809 0.085261 0.370293 0.033 Uiso 1 1 calc R . . .
C51 C 0.4279(3) 0.1657(3) 0.41563(16) 0.0326(9) Uani 1 1 d . . . .
H51 H 0.448920 0.139238 0.451621 0.039 Uiso 1 1 calc R . . .
C52 C 0.3321(3) 0.2370(3) 0.41074(17) 0.0346(9) Uani 1 1 d . . . .
H52 H 0.288740 0.258435 0.443438 0.041 Uiso 1 1 calc R . . .
C53 C 0.3005(3) 0.2769(3) 0.35722(18) 0.0337(9) Uani 1 1 d . . . .
H53 H 0.236045 0.325273 0.354176 0.040 Uiso 1 1 calc R . . .
C54 C 0.3636(3) 0.2455(3) 0.30855(16) 0.0288(8) Uani 1 1 d . . . .
H54 H 0.341988 0.272380 0.272730 0.035 Uiso 1 1 calc R . . .
C55 C 0.6449(3) 0.0239(3) 0.26073(16) 0.0283(8) Uani 1 1 d . . . .
C56 C 0.6498(4) -0.0600(3) 0.2371(2) 0.0472(12) Uani 1 1 d . . . .
H56 H 0.591782 -0.065414 0.219653 0.057 Uiso 1 1 calc R . . .
C57 C 0.7433(5) -0.1369(4) 0.2396(3) 0.076(2) Uani 1 1 d . . . .
H57 H 0.748951 -0.192616 0.222328 0.091 Uiso 1 1 calc R . . .
C58 C 0.8267(5) -0.1310(4) 0.2672(3) 0.0655(17) Uani 1 1 d . . . .
H58 H 0.887823 -0.183354 0.269070 0.079 Uiso 1 1 calc R . . .
C59 C 0.8212(4) -0.0488(3) 0.2921(2) 0.0454(11) Uani 1 1 d . . . .
H59 H 0.877345 -0.046236 0.311692 0.055 Uiso 1 1 calc R . . .
C60 C 0.7318(3) 0.0300(3) 0.28793(19) 0.0380(10) Uani 1 1 d . . . .
H60 H 0.729142 0.087372 0.303201 0.046 Uiso 1 1 calc R . . .
C61 C 0.5949(3) 0.2333(3) 0.20087(15) 0.0245(8) Uani 1 1 d . . . .
C62 C 0.6521(3) 0.2165(3) 0.14664(17) 0.0316(9) Uani 1 1 d . . . .
H62 H 0.662856 0.152625 0.136914 0.038 Uiso 1 1 calc R . . .
C63 C 0.6921(4) 0.2959(3) 0.10782(18) 0.0390(10) Uani 1 1 d . . . .
H63 H 0.729655 0.285454 0.071638 0.047 Uiso 1 1 calc R . . .
C64 C 0.6770(3) 0.3908(3) 0.12224(19) 0.0378(10) Uani 1 1 d . . . .
H64 H 0.703279 0.444040 0.095573 0.045 Uiso 1 1 calc R . . .
C65 C 0.6232(3) 0.4065(3) 0.17585(19) 0.0377(10) Uani 1 1 d . . . .
H65 H 0.615000 0.469996 0.185696 0.045 Uiso 1 1 calc R . . .
C66 C 0.5810(3) 0.3284(3) 0.21543(17) 0.0326(9) Uani 1 1 d . . . .
H66 H 0.543524 0.339666 0.251487 0.039 Uiso 1 1 calc R . . .
C67 C 0.4334(3) 0.0982(3) 0.21630(15) 0.0243(8) Uani 1 1 d . . . .
C68 C 0.3614(3) 0.0362(3) 0.25146(16) 0.0303(9) Uani 1 1 d . . . .
H68 H 0.368537 0.011533 0.289935 0.036 Uiso 1 1 calc R . . .
C69 C 0.2801(4) 0.0118(3) 0.22898(17) 0.0351(9) Uani 1 1 d . . . .
H69 H 0.233258 -0.030799 0.252036 0.042 Uiso 1 1 calc R . . .
C70 C 0.2675(3) 0.0500(3) 0.17269(17) 0.0335(9) Uani 1 1 d . . . .
H70 H 0.210647 0.034780 0.158198 0.040 Uiso 1 1 calc R . . .
C71 C 0.3382(4) 0.1108(3) 0.13724(17) 0.0361(10) Uani 1 1 d . . . .
H71 H 0.329707 0.135396 0.098916 0.043 Uiso 1 1 calc R . . .
C72 C 0.4223(3) 0.1353(3) 0.15912(15) 0.0275(8) Uani 1 1 d . . . .
H72 H 0.470509 0.176026 0.135518 0.033 Uiso 1 1 calc R . . .
N1 N 0.5042(4) 0.7380(5) 0.0017(3) 0.095(2) Uani 1 1 d . . . .
C73 C 0.4306(4) 0.8977(4) 0.0480(2) 0.0517(13) Uani 1 1 d . . . .
H73A H 0.406114 0.954762 0.019435 0.077 Uiso 1 1 calc GR . . .
H73B H 0.488866 0.912328 0.063757 0.077 Uiso 1 1 calc GR . . .
H73C H 0.369535 0.885070 0.078167 0.077 Uiso 1 1 calc GR . . .
C74 C 0.4717(4) 0.8085(5) 0.0217(2) 0.0577(15) Uani 1 1 d . . . .

loop_
_atom_site_aniso_label
_atom_site_aniso_U_11
_atom_site_aniso_U_22
_atom_site_aniso_U_33
_atom_site_aniso_U_23
_atom_site_aniso_U_13
_atom_site_aniso_U_12
Tc1 0.01758(14) 0.01573(13) 0.01661(13) -0.00259(10) -0.00491(11) -0.00431(11)
Tc2 0.01860(14) 0.01372(12) 0.01628(13) -0.00162(10) -0.00391(11) -0.00414(10)
Tc3 0.01984(14) 0.01521(13) 0.01554(13) -0.00376(10) -0.00306(11) -0.00469(11)
Cl1 0.0211(4) 0.0289(4) 0.0338(5) -0.0052(4) -0.0100(4) -0.0069(4)
Cl2 0.0297(5) 0.0163(4) 0.0261(4) 0.0010(3) -0.0025(4) -0.0060(3)
Cl3 0.0397(5) 0.0315(5) 0.0226(4) -0.0142(4) 0.0023(4) -0.0121(4)
Cl11 0.0224(4) 0.0192(4) 0.0198(4) -0.0038(3) -0.0024(3) -0.0059(3)
Cl12 0.0246(4) 0.0200(4) 0.0215(4) -0.0047(3) -0.0059(4) -0.0061(3)
Cl13 0.0233(4) 0.0215(4) 0.0186(4) -0.0017(3) -0.0069(3) -0.0047(3)
Cl14 0.0214(4) 0.0176(4) 0.0217(4) -0.0027(3) -0.0049(3) -0.0022(3)
S11 0.0224(4) 0.0192(4) 0.0198(4) -0.0038(3) -0.0024(3) -0.0059(3)
S12 0.0246(4) 0.0200(4) 0.0215(4) -0.0047(3) -0.0059(4) -0.0061(3)
S13 0.0233(4) 0.0215(4) 0.0186(4) -0.0017(3) -0.0069(3) -0.0047(3)
S14 0.0214(4) 0.0176(4) 0.0217(4) -0.0027(3) -0.0049(3) -0.0022(3)
Tc4 0.02086(15) 0.01643(13) 0.02031(14) -0.00321(11) -0.00511(12) -0.00455(11)
Tc5 0.02493(15) 0.01631(13) 0.01883(14) -0.00170(11) -0.00865(12) -0.00510(11)
Tc6 0.02402(15) 0.01461(13) 0.01927(13) -0.00380(11) -0.00555(12) -0.00480(11)
Cl4 0.0247(5) 0.0331(5) 0.0346(5) -0.0062(4) 0.0005(4) -0.0088(4)
Cl5 0.0513(6) 0.0312(5) 0.0327(5) 0.0082(4) -0.0265(5) -0.0161(4)
Cl6 0.0423(6) 0.0195(4) 0.0309(5) -0.0097(4) -0.0005(4) -0.0095(4)
Cl21 0.0253(5) 0.0192(4) 0.0329(5) -0.0024(4) -0.0087(4) -0.0022(4)
Cl22 0.0277(5) 0.0227(4) 0.0258(4) -0.0030(4) -0.0104(4) -0.0087(4)
Cl23 0.0280(5) 0.0180(4) 0.0231(4) -0.0021(3) -0.0082(4) -0.0068(3)
Cl24 0.0357(5) 0.0213(4) 0.0223(4) -0.0064(3) -0.0034(4) -0.0076(4)
S21 0.0253(5) 0.0192(4) 0.0329(5) -0.0024(4) -0.0087(4) -0.0022(4)
S22 0.0277(5) 0.0227(4) 0.0258(4) -0.0030(4) -0.0104(4) -0.0087(4)
S23 0.0280(5) 0.0180(4) 0.0231(4) -0.0021(3) -0.0082(4) -0.0068(3)
S24 0.0357(5) 0.0213(4) 0.0223(4) -0.0064(3) -0.0034(4) -0.0076(4)
P1 0.0279(5) 0.0201(4) 0.0221(4) -0.0025(4) -0.0043(4) -0.0054(4)
C1 0.030(2) 0.0234(18) 0.0291(19) 0.0022(15) -0.0115(17) -0.0086(16)
C2 0.041(2) 0.037(2) 0.029(2) -0.0003(18) -0.0135(19) -0.0092(19)
C3 0.057(3) 0.049(3) 0.043(3) 0.009(2) -0.024(2) -0.024(2)
C4 0.046(3) 0.039(3) 0.073(4) 0.009(2) -0.037(3) -0.013(2)
C5 0.036(3) 0.034(2) 0.077(4) -0.014(2) -0.015(2) 0.001(2)
C6 0.035(2) 0.029(2) 0.045(2) -0.0062(18) -0.0110(19) -0.0030(17)
C7 0.028(2) 0.0271(19) 0.0218(18) -0.0042(15) -0.0008(15) -0.0038(16)
C8 0.031(2) 0.0227(18) 0.030(2) 0.0021(16) 0.0007(17) 0.0007(16)
C9 0.043(3) 0.032(2) 0.042(2) 0.0088(19) 0.007(2) -0.0017(19)
C10 0.059(4) 0.049(3) 0.075(4) 0.015(3) 0.039(3) 0.017(3)
C11 0.082(4) 0.035(3) 0.097(5) 0.019(3) 0.054(4) 0.026(3)
C12 0.064(3) 0.026(2) 0.057(3) 0.008(2) 0.027(3) 0.001(2)
C13 0.031(2) 0.0201(17) 0.0192(17) -0.0011(14) -0.0053(15) -0.0056(15)
C14 0.044(2) 0.028(2) 0.0262(19) -0.0053(16) -0.0025(18) -0.0125(18)
C15 0.048(3) 0.028(2) 0.0249(19) 0.0028(16) -0.0053(18) -0.0076(19)
C16 0.063(3) 0.0221(19) 0.030(2) -0.0056(17) 0.001(2) -0.012(2)
C17 0.062(3) 0.036(2) 0.038(2) -0.019(2) 0.001(2) -0.022(2)
C18 0.039(2) 0.032(2) 0.0235(18) -0.0067(16) -0.0107(17) -0.0078(18)
C19 0.0280(19) 0.0201(17) 0.0217(17) 0.0004(14) -0.0102(15) -0.0045(15)
C20 0.044(2) 0.032(2) 0.030(2) -0.0051(17) -0.0032(18) -0.0172(19)
C21 0.062(3) 0.041(2) 0.0231(19) -0.0044(18) -0.005(2) -0.022(2)
C22 0.045(2) 0.0265(19) 0.028(2) -0.0087(16) -0.0114(18) -0.0004(18)
C23 0.037(2) 0.028(2) 0.038(2) -0.0070(17) -0.0085(18) -0.0130(17)
C24 0.031(2) 0.0272(19) 0.0263(19) -0.0050(16) -0.0008(16) -0.0068(16)
P2 0.0249(5) 0.0187(4) 0.0244(5) -0.0063(4) -0.0039(4) -0.0016(4)
C25 0.037(2) 0.0233(18) 0.0243(18) -0.0042(15) -0.0078(16) -0.0069(16)
C26 0.036(2) 0.031(2) 0.060(3) -0.011(2) -0.022(2) -0.0019(18)
C27 0.055(3) 0.049(3) 0.084(4) -0.019(3) -0.031(3) -0.017(2)
C28 0.075(4) 0.034(2) 0.053(3) -0.015(2) -0.016(3) -0.025(2)
C29 0.059(3) 0.026(2) 0.037(2) -0.0110(18) 0.003(2) -0.010(2)
C30 0.037(2) 0.0220(18) 0.037(2) -0.0084(16) 0.0010(18) -0.0057(17)
C31 0.0247(19) 0.0215(17) 0.0313(19) -0.0076(15) -0.0127(16) -0.0026(15)
C32 0.032(2) 0.036(2) 0.040(2) -0.0112(19) -0.0065(19) -0.0024(18)
C33 0.026(2) 0.053(3) 0.073(3) -0.035(3) -0.013(2) 0.002(2)
C34 0.046(3) 0.031(2) 0.088(4) -0.025(3) -0.045(3) 0.015(2)
C35 0.049(3) 0.024(2) 0.065(3) 0.001(2) -0.039(3) -0.0012(19)
C36 0.036(2) 0.0264(19) 0.041(2) -0.0043(17) -0.0183(19) -0.0041(17)
C37 0.029(2) 0.0200(17) 0.0251(18) -0.0049(15) -0.0025(16) -0.0025(15)
C38 0.037(2) 0.032(2) 0.031(2) -0.0104(17) -0.0044(18) -0.0095(18)
C39 0.047(3) 0.043(2) 0.026(2) -0.0123(18) 0.0017(19) -0.006(2)
C40 0.026(2) 0.052(3) 0.033(2) -0.004(2) 0.0008(18) -0.0096(19)
C41 0.031(2) 0.057(3) 0.038(2) -0.012(2) -0.0061(19) -0.014(2)
C42 0.031(2) 0.046(2) 0.030(2) -0.0160(19) 0.0019(17) -0.0074(19)
C43 0.0260(19) 0.0223(18) 0.0274(19) -0.0058(15) -0.0003(16) 0.0012(15)
C44 0.034(2) 0.0253(19) 0.031(2) -0.0128(16) -0.0028(17) 0.0035(17)
C45 0.039(2) 0.043(2) 0.031(2) -0.0182(19) -0.0074(18) -0.0013(19)
C46 0.046(3) 0.053(3) 0.025(2) -0.004(2) -0.0150(19) 0.002(2)
C47 0.064(3) 0.034(2) 0.031(2) 0.0005(19) -0.013(2) 0.002(2)
C48 0.046(3) 0.027(2) 0.032(2) -0.0035(17) -0.0114(19) 0.0003(18)
P3 0.0250(5) 0.0200(4) 0.0264(5) -0.0053(4) -0.0076(4) -0.0019(4)
C49 0.0271(19) 0.0242(18) 0.0231(17) -0.0052(15) -0.0060(15) -0.0057(15)
C50 0.029(2) 0.0241(18) 0.0298(19) -0.0078(16) -0.0037(16) -0.0048(16)
C51 0.038(2) 0.038(2) 0.0268(19) -0.0044(17) -0.0080(17) -0.0170(19)
C52 0.035(2) 0.040(2) 0.032(2) -0.0124(18) 0.0059(18) -0.0171(19)
C53 0.026(2) 0.034(2) 0.042(2) -0.0108(18) -0.0044(18) -0.0056(17)
C54 0.026(2) 0.032(2) 0.030(2) -0.0048(16) -0.0091(16) -0.0058(16)
C55 0.031(2) 0.0230(18) 0.0296(19) -0.0044(16) -0.0070(17) 0.0006(16)
C56 0.056(3) 0.034(2) 0.058(3) -0.021(2) -0.034(3) 0.014(2)
C57 0.087(4) 0.044(3) 0.112(5) -0.042(3) -0.062(4) 0.027(3)
C58 0.061(4) 0.050(3) 0.084(4) -0.025(3) -0.038(3) 0.029(3)
C59 0.037(3) 0.042(3) 0.058(3) -0.009(2) -0.020(2) 0.003(2)
C60 0.033(2) 0.031(2) 0.054(3) -0.010(2) -0.014(2) -0.0047(18)
C61 0.0230(19) 0.0227(17) 0.0276(18) -0.0044(15) -0.0058(15) -0.0023(15)
C62 0.029(2) 0.029(2) 0.039(2) -0.0164(17) 0.0012(17) -0.0067(17)
C63 0.037(2) 0.042(2) 0.036(2) -0.0164(19) 0.0122(19) -0.0114(19)
C64 0.034(2) 0.034(2) 0.046(2) -0.0070(19) 0.0029(19) -0.0158(18)
C65 0.037(2) 0.027(2) 0.051(3) -0.0169(19) 0.005(2) -0.0115(18)
C66 0.038(2) 0.029(2) 0.031(2) -0.0132(17) 0.0028(18) -0.0082(17)
C67 0.0278(19) 0.0221(17) 0.0246(18) -0.0045(15) -0.0070(15) -0.0049(15)
C68 0.036(2) 0.030(2) 0.0270(19) -0.0020(16) -0.0078(17) -0.0105(17)
C69 0.042(2) 0.033(2) 0.034(2) -0.0024(18) -0.0076(19) -0.0186(19)
C70 0.039(2) 0.034(2) 0.037(2) -0.0110(18) -0.0139(19) -0.0145(18)
C71 0.045(3) 0.038(2) 0.030(2) -0.0038(18) -0.0134(19) -0.015(2)
C72 0.033(2) 0.0271(19) 0.0253(18) -0.0006(15) -0.0082(16) -0.0117(16)
N1 0.049(3) 0.132(5) 0.102(5) -0.050(4) -0.016(3) 0.018(3)
C73 0.048(3) 0.058(3) 0.051(3) 0.004(2) -0.018(2) -0.018(2)
C74 0.034(3) 0.086(4) 0.046(3) -0.004(3) -0.009(2) -0.002(3)

loop_
_atom_type_symbol
_atom_type_description
_atom_type_scat_dispersion_real
_atom_type_scat_dispersion_imag
_atom_type_scat_source
C C 0.0033 0.0016 'International Tables Vol C Tables 4.2.6.8 and 6.1.1.4'
H H 0.0000 0.0000 'International Tables Vol C Tables 4.2.6.8 and 6.1.1.4'
Cl Cl 0.1484 0.1585 'International Tables Vol C Tables 4.2.6.8 and 6.1.1.4'
N N 0.0061 0.0033 'International Tables Vol C Tables 4.2.6.8 and 6.1.1.4'
P P 0.1023 0.0942 'International Tables Vol C Tables 4.2.6.8 and 6.1.1.4'
S S 0.1246 0.1234 'International Tables Vol C Tables 4.2.6.8 and 6.1.1.4'
Tc Tc -1.4390 0.7593 'International Tables Vol C Tables 4.2.6.8 and 6.1.1.4'

loop_
_geom_angle_atom_site_label_1
_geom_angle_atom_site_label_2
_geom_angle_atom_site_label_3
_geom_angle
_geom_angle_site_symmetry_1
_geom_angle_site_symmetry_3
Tc2 Tc1 Tc2 90.231(12) 2_756 .
Tc2 Tc1 Tc3 60.180(11) 2_756 2_756
Tc3 Tc1 Tc2 60.200(10) . .
Tc3 Tc1 Tc2 60.060(10) . 2_756
Tc3 Tc1 Tc2 59.978(10) 2_756 .
Tc3 Tc1 Tc3 90.131(12) . 2_756
Cl1 Tc1 Tc2 136.24(2) . .
Cl1 Tc1 Tc2 133.52(2) . 2_756
Cl1 Tc1 Tc3 134.93(3) . .
Cl1 Tc1 Tc3 134.91(3) . 2_756
Cl11 Tc1 Tc2 57.36(2) . .
Cl11 Tc1 Tc2 116.98(2) . 2_756
Cl11 Tc1 Tc3 117.29(2) . 2_756
Cl11 Tc1 Tc3 56.95(2) . .
Cl11 Tc1 Cl1 94.48(3) . .
Cl11 Tc1 Cl12 90.18(3) . .
Cl12 Tc1 Tc2 57.53(2) . .
Cl12 Tc1 Tc2 117.70(2) . 2_756
Cl12 Tc1 Tc3 117.70(2) . .
Cl12 Tc1 Tc3 57.55(2) . 2_756
Cl12 Tc1 Cl1 93.85(3) . .
Cl13 Tc1 Tc2 117.15(2) . .
Cl13 Tc1 Tc2 57.20(2) . 2_756
Cl13 Tc1 Tc3 117.22(2) . .
Cl13 Tc1 Tc3 57.21(2) . 2_756
Cl13 Tc1 Cl1 92.46(3) . .
Cl13 Tc1 Cl11 173.05(3) . .
Cl13 Tc1 Cl12 89.75(3) . .
Cl14 Tc1 Tc2 117.44(2) . .
Cl14 Tc1 Tc2 57.18(2) . 2_756
Cl14 Tc1 Tc3 57.28(2) . .
Cl14 Tc1 Tc3 117.32(2) . 2_756
Cl14 Tc1 Cl1 92.37(3) . .
Cl14 Tc1 Cl11 89.54(3) . .
Cl14 Tc1 Cl12 173.78(3) . .
Cl14 Tc1 Cl13 89.78(3) . .
S11 Tc1 Tc2 57.36(2) . .
S11 Tc1 Tc3 56.95(2) . .
S11 Tc1 Cl1 94.48(3) . .
S11 Tc1 S12 90.18(3) . .
S12 Tc1 Tc2 57.53(2) . .
S12 Tc1 Tc3 117.70(2) . .
S12 Tc1 Cl1 93.85(3) . .
S13 Tc1 Tc2 117.15(2) . .
S13 Tc1 Tc3 117.22(2) . .
S13 Tc1 Cl1 92.46(3) . .
S13 Tc1 S11 173.05(3) . .
S13 Tc1 S12 89.75(3) . .
S14 Tc1 Tc2 117.44(2) . .
S14 Tc1 Tc3 57.28(2) . .
S14 Tc1 Cl1 92.37(3) . .
S14 Tc1 S11 89.54(3) . .
S14 Tc1 S12 173.78(3) . .
S14 Tc1 S13 89.78(3) . .
Tc1 Tc2 Tc1 89.770(12) 2_756 .
Tc1 Tc2 Tc3 59.927(11) 2_756 .
Tc1 Tc2 Tc3 59.911(10) 2_756 2_756
Tc1 Tc2 Tc3 59.797(10) . .
Tc3 Tc2 Tc1 59.984(10) 2_756 .
Tc3 Tc2 Tc3 89.901(12) 2_756 .
Cl2 Tc2 Tc1 134.18(2) . 2_756
Cl2 Tc2 Tc1 135.99(3) . .
Cl2 Tc2 Tc3 133.04(2) . 2_756
Cl2 Tc2 Tc3 137.05(2) . .
Cl11 Tc2 Tc1 57.37(2) . .
Cl11 Tc2 Tc1 116.70(2) . 2_756
Cl11 Tc2 Tc3 117.29(2) . 2_756
Cl11 Tc2 Tc3 56.80(2) . .
Cl11 Tc2 Cl2 95.65(3) . .
Cl11 Tc2 Cl12 90.13(3) . .
Cl12 Tc2 Tc1 117.39(2) . 2_756
Cl12 Tc2 Tc1 57.45(2) . .
Cl12 Tc2 Tc3 117.22(2) . .
Cl12 Tc2 Tc3 57.52(2) . 2_756
Cl12 Tc2 Cl2 92.43(3) . .
Cl13 Tc2 Tc1 116.84(2) 2_756 .
Cl13 Tc2 Tc1 57.10(2) 2_756 2_756
Cl13 Tc2 Tc3 57.08(2) 2_756 .
Cl13 Tc2 Tc3 116.96(2) 2_756 2_756
Cl13 Tc2 Cl2 94.44(3) 2_756 .
Cl13 Tc2 Cl11 89.27(3) 2_756 .
Cl13 Tc2 Cl12 173.13(3) 2_756 .
Cl14 Tc2 Tc1 57.05(2) 2_756 2_756
Cl14 Tc2 Tc1 117.12(2) 2_756 .
Cl14 Tc2 Tc3 57.19(2) 2_756 2_756
Cl14 Tc2 Tc3 116.94(2) 2_756 .
Cl14 Tc2 Cl2 91.56(3) 2_756 .
Cl14 Tc2 Cl11 172.77(3) 2_756 .
Cl14 Tc2 Cl12 90.11(3) 2_756 .
Cl14 Tc2 Cl13 89.63(3) 2_756 2_756
S11 Tc2 Tc1 57.37(2) . .
S11 Tc2 Tc3 56.80(2) . .
S11 Tc2 Cl2 95.65(3) . .
S11 Tc2 S12 90.13(3) . .
S12 Tc2 Tc1 57.45(2) . .
S12 Tc2 Tc3 117.22(2) . .
S12 Tc2 Cl2 92.43(3) . .
Tc1 Tc3 Tc1 89.868(12) . 2_756
Tc1 Tc3 Tc2 60.003(10) . .
Tc1 Tc3 Tc2 60.028(10) . 2_756
Tc1 Tc3 Tc2 59.893(10) 2_756 .
Tc2 Tc3 Tc1 60.039(10) 2_756 2_756
Tc2 Tc3 Tc2 90.098(12) 2_756 .
Cl3 Tc3 Tc1 135.53(3) . 2_756
Cl3 Tc3 Tc1 134.59(3) . .
Cl3 Tc3 Tc2 135.78(3) . .
Cl3 Tc3 Tc2 134.11(3) . 2_756
Cl11 Tc3 Tc1 57.65(2) . .
Cl11 Tc3 Tc1 117.36(2) . 2_756
Cl11 Tc3 Tc2 117.64(2) . 2_756
Cl11 Tc3 Tc2 57.50(2) . .
Cl11 Tc3 Cl3 93.27(3) . .
Cl11 Tc3 Cl12 173.87(3) . 2_756
Cl11 Tc3 Cl13 89.70(3) . 2_756
Cl11 Tc3 Cl14 89.85(3) . .
Cl12 Tc3 Tc1 117.52(2) 2_756 .
Cl12 Tc3 Tc1 57.47(2) 2_756 2_756
Cl12 Tc3 Tc2 57.53(2) 2_756 2_756
Cl12 Tc3 Tc2 117.34(2) 2_756 .
Cl12 Tc3 Cl3 92.86(3) 2_756 .
Cl13 Tc3 Tc1 117.02(2) 2_756 .
Cl13 Tc3 Tc1 57.08(2) 2_756 2_756
Cl13 Tc3 Tc2 57.06(2) 2_756 .
Cl13 Tc3 Tc2 117.08(2) 2_756 2_756
Cl13 Tc3 Cl3 94.48(3) 2_756 .
Cl13 Tc3 Cl12 89.62(3) 2_756 2_756
Cl14 Tc3 Tc1 117.09(2) . 2_756
Cl14 Tc3 Tc1 57.07(2) . .
Cl14 Tc3 Tc2 57.10(2) . 2_756
Cl14 Tc3 Tc2 117.03(2) . .
Cl14 Tc3 Cl3 92.71(3) . .
Cl14 Tc3 Cl12 90.06(3) . 2_756
Cl14 Tc3 Cl13 172.81(3) . 2_756
S11 Tc3 Tc1 57.65(2) . .
S11 Tc3 Tc2 57.50(2) . .
S11 Tc3 Cl3 93.27(3) . .
S11 Tc3 S14 89.85(3) . .
S14 Tc3 Tc1 57.07(2) . .
S14 Tc3 Tc2 117.03(2) . .
S14 Tc3 Cl3 92.71(3) . .
Tc1 Cl11 Tc2 65.27(2) . .
Tc3 Cl11 Tc1 65.40(2) . .
Tc3 Cl11 Tc2 65.70(2) . .
Tc1 Cl12 Tc2 65.02(2) . .
Tc1 Cl12 Tc3 64.98(2) . 2_756
Tc3 Cl12 Tc2 64.95(2) 2_756 .
Tc1 Cl13 Tc2 65.70(2) . 2_756
Tc1 Cl13 Tc3 65.72(2) . 2_756
Tc2 Cl13 Tc3 65.86(2) 2_756 2_756
Tc1 Cl14 Tc2 65.77(2) . 2_756
Tc1 Cl14 Tc3 65.65(2) . .
Tc2 Cl14 Tc3 65.70(2) 2_756 .
Tc1 S11 Tc2 65.27(2) . .
Tc3 S11 Tc1 65.40(2) . .
Tc3 S11 Tc2 65.70(2) . .
Tc1 S12 Tc2 65.02(2) . .
Tc1 S12 Tc3 64.98(2) . 2_756
Tc3 S12 Tc2 64.95(2) 2_756 .
Tc1 S13 Tc2 65.70(2) . 2_756
Tc1 S13 Tc3 65.72(2) . 2_756
Tc2 S13 Tc3 65.86(2) 2_756 2_756
Tc1 S14 Tc2 65.77(2) . 2_756
Tc1 S14 Tc3 65.65(2) . .
Tc2 S14 Tc3 65.70(2) 2_756 .
Tc5 Tc4 Tc5 89.825(12) 2_755 .
Tc5 Tc4 Tc6 59.846(11) . .
Tc5 Tc4 Tc6 59.917(11) 2_755 2_755
Tc5 Tc4 Tc6 60.032(11) . 2_755
Tc5 Tc4 Tc6 60.023(11) 2_755 .
Tc6 Tc4 Tc6 90.017(12) 2_755 .
Cl4 Tc4 Tc5 134.27(3) . .
Cl4 Tc4 Tc5 135.90(3) . 2_755
Cl4 Tc4 Tc6 134.74(3) . 2_755
Cl4 Tc4 Tc6 135.23(3) . .
Cl21 Tc4 Tc5 117.00(3) . 2_755
Cl21 Tc4 Tc5 57.01(2) . .
Cl21 Tc4 Tc6 57.03(2) . .
Cl21 Tc4 Tc6 117.01(3) . 2_755
Cl21 Tc4 Cl4 93.23(3) . .
Cl21 Tc4 Cl22 90.04(3) . .
Cl21 Tc4 Cl23 173.04(3) . .
Cl21 Tc4 Cl24 90.07(3) . .
Cl22 Tc4 Tc5 117.08(3) . 2_755
Cl22 Tc4 Tc5 57.63(2) . .
Cl22 Tc4 Tc6 57.19(2) . 2_755
Cl22 Tc4 Tc6 117.43(2) . .
Cl22 Tc4 Cl4 92.52(3) . .
Cl23 Tc4 Tc5 117.40(3) . .
Cl23 Tc4 Tc5 57.20(2) . 2_755
Cl23 Tc4 Tc6 117.20(2) . .
Cl23 Tc4 Tc6 57.42(2) . 2_755
Cl23 Tc4 Cl4 93.72(3) . .
Cl23 Tc4 Cl22 89.75(3) . .
Cl24 Tc4 Tc5 117.32(3) . .
Cl24 Tc4 Tc5 57.26(2) . 2_755
Cl24 Tc4 Tc6 57.52(2) . .
Cl24 Tc4 Tc6 117.15(3) . 2_755
Cl24 Tc4 Cl4 94.04(3) . .
Cl24 Tc4 Cl22 173.42(3) . .
Cl24 Tc4 Cl23 89.35(3) . .
S21 Tc4 Tc5 57.01(2) . .
S21 Tc4 Tc6 57.03(2) . .
S21 Tc4 Cl4 93.23(3) . .
S21 Tc4 S22 90.04(3) . .
S21 Tc4 S23 173.04(3) . .
S21 Tc4 S24 90.07(3) . .
S22 Tc4 Tc5 57.63(2) . .
S22 Tc4 Tc6 117.43(2) . .
S22 Tc4 Cl4 92.52(3) . .
S23 Tc4 Tc5 117.40(3) . .
S23 Tc4 Tc6 117.20(2) . .
S23 Tc4 Cl4 93.72(3) . .
S23 Tc4 S22 89.75(3) . .
S24 Tc4 Tc5 117.32(3) . .
S24 Tc4 Tc6 57.52(2) . .
S24 Tc4 Cl4 94.04(3) . .
S24 Tc4 S22 173.42(3) . .
S24 Tc4 S23 89.35(3) . .
Tc4 Tc5 Tc4 90.174(12) 2_755 .
Tc4 Tc5 Tc6 60.013(11) . 2_755
Tc4 Tc5 Tc6 60.126(11) 2_755 2_755
Tc6 Tc5 Tc4 60.166(11) . .
Tc6 Tc5 Tc4 60.117(11) . 2_755
Tc6 Tc5 Tc6 90.191(12) . 2_755
Cl5 Tc5 Tc4 135.11(3) . .
Cl5 Tc5 Tc4 134.69(3) . 2_755
Cl5 Tc5 Tc6 136.18(3) . 2_755
Cl5 Tc5 Tc6 133.63(3) . .
Cl21 Tc5 Tc4 117.23(3) . 2_755
Cl21 Tc5 Tc4 57.06(2) . .
Cl21 Tc5 Tc6 117.04(2) . 2_755
Cl21 Tc5 Tc6 57.16(2) . .
Cl21 Tc5 Cl5 92.79(4) . .
Cl21 Tc5 Cl22 89.77(3) . .
Cl21 Tc5 Cl23 90.12(3) . 2_755
Cl21 Tc5 Cl24 173.31(3) . 2_755
Cl22 Tc5 Tc4 57.17(2) . .
Cl22 Tc5 Tc4 117.14(2) . 2_755
Cl22 Tc5 Tc6 117.29(2) . .
Cl22 Tc5 Tc6 57.05(2) . 2_755
Cl22 Tc5 Cl5 94.50(3) . .
Cl23 Tc5 Tc4 117.67(2) 2_755 .
Cl23 Tc5 Tc4 57.35(2) 2_755 2_755
Cl23 Tc5 Tc6 117.45(2) 2_755 2_755
Cl23 Tc5 Tc6 57.54(2) 2_755 .
Cl23 Tc5 Cl5 92.05(3) 2_755 .
Cl23 Tc5 Cl22 173.45(3) 2_755 .
Cl23 Tc5 Cl24 89.44(3) 2_755 2_755
Cl24 Tc5 Tc4 117.53(2) 2_755 .
Cl24 Tc5 Tc4 57.25(2) 2_755 2_755
Cl24 Tc5 Tc6 117.34(3) 2_755 .
Cl24 Tc5 Tc6 57.56(2) 2_755 2_755
Cl24 Tc5 Cl5 93.90(4) 2_755 .
Cl24 Tc5 Cl22 89.91(3) 2_755 .
S21 Tc5 Tc4 57.06(2) . .
S21 Tc5 Tc6 57.16(2) . .
S21 Tc5 Cl5 92.79(4) . .
S21 Tc5 Cl24 173.31(3) . 2_755
S21 Tc5 S22 89.77(3) . .
S22 Tc5 Tc4 57.17(2) . .
S22 Tc5 Tc6 117.29(2) . .
S22 Tc5 Cl5 94.50(3) . .
Tc4 Tc6 Tc4 89.984(12) 2_755 .
Tc4 Tc6 Tc5 59.954(11) 2_755 2_755
Tc5 Tc6 Tc4 59.988(11) . .
Tc5 Tc6 Tc4 59.852(11) 2_755 .
Tc5 Tc6 Tc4 59.967(11) . 2_755
Tc5 Tc6 Tc5 89.808(12) . 2_755
Cl6 Tc6 Tc4 133.89(3) . 2_755
Cl6 Tc6 Tc4 136.13(3) . .
Cl6 Tc6 Tc5 134.75(3) . .
Cl6 Tc6 Tc5 135.42(3) . 2_755
Cl21 Tc6 Tc4 116.97(3) . 2_755
Cl21 Tc6 Tc4 56.97(2) . .
Cl21 Tc6 Tc5 57.05(2) . .
Cl21 Tc6 Tc5 116.77(2) . 2_755
Cl21 Tc6 Cl6 94.32(3) . .
Cl21 Tc6 Cl22 173.09(3) . 2_755
Cl21 Tc6 Cl23 89.79(3) . 2_755
Cl21 Tc6 Cl24 89.70(3) . .
Cl22 Tc6 Tc4 57.32(2) 2_755 2_755
Cl22 Tc6 Tc4 117.46(2) 2_755 .
Cl22 Tc6 Tc5 57.64(2) 2_755 2_755
Cl22 Tc6 Tc5 117.26(3) 2_755 .
Cl22 Tc6 Cl6 92.59(3) 2_755 .
Cl22 Tc6 Cl23 89.68(3) 2_755 2_755
Cl22 Tc6 Cl24 89.96(3) 2_755 .
Cl23 Tc6 Tc4 117.10(2) 2_755 .
Cl23 Tc6 Tc4 57.18(2) 2_755 2_755
Cl23 Tc6 Tc5 57.15(2) 2_755 .
Cl23 Tc6 Tc5 117.09(2) 2_755 2_755
Cl23 Tc6 Cl6 92.52(3) 2_755 .
Cl23 Tc6 Cl24 172.80(3) 2_755 .
Cl24 Tc6 Tc4 116.96(2) . 2_755
Cl24 Tc6 Tc4 57.00(2) . .
Cl24 Tc6 Tc5 116.94(3) . .
Cl24 Tc6 Tc5 57.05(2) . 2_755
Cl24 Tc6 Cl6 94.68(3) . .
S21 Tc6 Tc4 56.97(2) . .
S21 Tc6 Tc5 57.05(2) . .
S21 Tc6 Cl6 94.32(3) . .
S21 Tc6 S24 89.70(3) . .
S24 Tc6 Tc4 57.00(2) . .
S24 Tc6 Tc5 116.94(3) . .
S24 Tc6 Cl6 94.68(3) . .
Tc4 Cl21 Tc6 66.01(2) . .
Tc5 Cl21 Tc4 65.92(2) . .
Tc5 Cl21 Tc6 65.79(3) . .
Tc4 Cl22 Tc5 65.20(2) . .
Tc6 Cl22 Tc4 65.49(2) 2_755 .
Tc6 Cl22 Tc5 65.31(2) 2_755 .
Tc4 Cl23 Tc6 65.40(2) . 2_755
Tc5 Cl23 Tc4 65.44(2) 2_755 .
Tc5 Cl23 Tc6 65.31(2) 2_755 2_755
Tc4 Cl24 Tc5 65.49(2) . 2_755
Tc4 Cl24 Tc6 65.48(2) . .
Tc5 Cl24 Tc6 65.40(3) 2_755 .
Tc4 S21 Tc6 66.01(2) . .
Tc5 S21 Tc4 65.92(2) . .
Tc5 S21 Tc6 65.79(3) . .
Tc4 S22 Tc5 65.20(2) . .
Tc6 S22 Tc4 65.49(2) 2_755 .
Tc6 S22 Tc5 65.31(2) 2_755 .
Tc4 S23 Tc6 65.40(2) . 2_755
Tc5 S23 Tc4 65.44(2) 2_755 .
Tc5 S23 Tc6 65.31(2) 2_755 2_755
Tc4 S24 Tc5 65.49(2) . 2_755
Tc4 S24 Tc6 65.48(2) . .
Tc5 S24 Tc6 65.40(3) 2_755 .
C7 P1 C1 109.48(17) . .
C7 P1 C19 110.78(18) . .
C13 P1 C1 110.07(17) . .
C13 P1 C7 108.41(17) . .
C13 P1 C19 108.67(16) . .
C19 P1 C1 109.42(17) . .
C2 C1 P1 120.2(3) . .
C6 C1 P1 119.0(3) . .
C6 C1 C2 120.8(4) . .
C3 C2 C1 119.0(4) . .
C4 C3 C2 120.7(4) . .
C3 C4 C5 120.6(4) . .
C4 C5 C6 120.1(5) . .
C1 C6 C5 118.8(4) . .
C8 C7 P1 120.8(3) . .
C12 C7 P1 119.7(3) . .
C12 C7 C8 119.5(4) . .
C9 C8 C7 119.9(3) . .
C10 C9 C8 120.3(4) . .
C9 C10 C11 120.2(5) . .
C10 C11 C12 120.5(4) . .
C11 C12 C7 119.7(4) . .
C14 C13 P1 119.5(3) . .
C18 C13 P1 119.7(3) . .
C18 C13 C14 120.4(3) . .
C15 C14 C13 119.8(4) . .
C14 C15 C16 119.9(4) . .
C15 C16 C17 120.7(4) . .
C16 C17 C18 120.4(4) . .
C17 C18 C13 118.8(4) . .
C20 C19 P1 119.7(3) . .
C24 C19 P1 121.0(3) . .
C24 C19 C20 119.2(3) . .
C21 C20 C19 119.9(4) . .
C22 C21 C20 120.3(4) . .
C21 C22 C23 120.6(4) . .
C22 C23 C24 119.7(4) . .
C19 C24 C23 120.4(4) . .
C25 P2 C31 109.50(17) . .
C25 P2 C37 109.41(18) . .
C25 P2 C43 111.17(17) . .
C31 P2 C43 106.71(17) . .
C37 P2 C31 108.33(17) . .
C37 P2 C43 111.64(17) . .
C26 C25 P2 121.7(3) . .
C26 C25 C30 119.9(4) . .
C30 C25 P2 118.4(3) . .
C25 C26 C27 119.9(4) . .
C28 C27 C26 120.1(5) . .
C29 C28 C27 120.6(4) . .
C28 C29 C30 120.6(4) . .
C29 C30 C25 119.0(4) . .
C32 C31 P2 119.7(3) . .
C36 C31 P2 120.3(3) . .
C36 C31 C32 120.0(3) . .
C33 C32 C31 119.3(4) . .
C34 C33 C32 120.7(5) . .
C33 C34 C35 120.2(4) . .
C34 C35 C36 120.1(4) . .
C31 C36 C35 119.7(4) . .
C38 C37 P2 119.5(3) . .
C42 C37 P2 120.6(3) . .
C42 C37 C38 119.6(4) . .
C39 C38 C37 119.7(4) . .
C40 C39 C38 120.3(4) . .
C39 C40 C41 120.0(4) . .
C42 C41 C40 120.3(4) . .
C41 C42 C37 120.0(4) . .
C44 C43 P2 119.1(3) . .
C48 C43 P2 121.1(3) . .
C48 C43 C44 119.8(4) . .
C45 C44 C43 120.1(4) . .
C44 C45 C46 120.2(4) . .
C47 C46 C45 119.8(4) . .
C46 C47 C48 121.1(4) . .
C43 C48 C47 119.1(4) . .
C49 P3 C55 113.39(17) . .
C49 P3 C61 110.04(17) . .
C49 P3 C67 105.34(17) . .
C55 P3 C61 108.28(18) . .
C55 P3 C67 110.05(18) . .
C61 P3 C67 109.69(17) . .
C50 C49 P3 123.3(3) . .
C50 C49 C54 119.7(3) . .
C54 C49 P3 117.0(3) . .
C49 C50 C51 119.8(4) . .
C52 C51 C50 120.3(4) . .
C51 C52 C53 120.2(4) . .
C54 C53 C52 120.5(4) . .
C53 C54 C49 119.6(3) . .
C56 C55 P3 119.2(3) . .
C56 C55 C60 119.9(4) . .
C60 C55 P3 120.4(3) . .
C55 C56 C57 118.9(4) . .
C58 C57 C56 120.6(5) . .
C57 C58 C59 120.9(4) . .
C58 C59 C60 119.4(4) . .
C59 C60 C55 120.2(4) . .
C62 C61 P3 118.2(3) . .
C66 C61 P3 121.8(3) . .
C66 C61 C62 120.0(3) . .
C63 C62 C61 119.2(4) . .
C62 C63 C64 120.6(4) . .
C65 C64 C63 120.1(4) . .
C64 C65 C66 120.4(4) . .
C65 C66 C61 119.6(4) . .
C68 C67 P3 117.9(3) . .
C72 C67 P3 121.9(3) . .
C72 C67 C68 120.1(3) . .
C69 C68 C67 119.7(4) . .
C70 C69 C68 120.3(4) . .
C69 C70 C71 120.8(4) . .
C70 C71 C72 119.7(4) . .
C67 C72 C71 119.3(4) . .
N1 C74 C73 179.2(6) . .

loop_
_geom_bond_atom_site_label_1
_geom_bond_atom_site_label_2
_geom_bond_distance
_geom_bond_site_symmetry_2
Tc1 Tc2 2.5889(4) .
Tc1 Tc2 2.5865(4) 2_756
Tc1 Tc3 2.5835(4) .
Tc1 Tc3 2.5875(4) 2_756
Tc1 Cl1 2.4122(9) .
Tc1 Cl11 2.4003(8) .
Tc1 Cl12 2.4075(9) .
Tc1 Cl13 2.3827(9) .
Tc1 Cl14 2.3801(9) .
Tc1 S11 2.4003(8) .
Tc1 S12 2.4075(9) .
Tc1 S13 2.3827(9) .
Tc1 S14 2.3801(9) .
Tc2 Tc3 2.5940(4) .
Tc2 Tc3 2.5873(4) 2_756
Tc2 Cl2 2.4241(8) .
Tc2 Cl11 2.4003(9) .
Tc2 Cl12 2.4096(9) .
Tc2 Cl13 2.3856(9) 2_756
Tc2 Cl14 2.3836(9) 2_756
Tc2 S11 2.4003(9) .
Tc2 S12 2.4096(9) .
Tc3 Cl3 2.4210(9) .
Tc3 Cl11 2.3815(9) .
Tc3 Cl12 2.4094(9) 2_756
Tc3 Cl13 2.3863(8) 2_756
Tc3 Cl14 2.3859(8) .
Tc3 S11 2.3815(9) .
Tc3 S14 2.3859(8) .
Tc4 Tc5 2.5867(4) .
Tc4 Tc5 2.5842(4) 2_755
Tc4 Tc6 2.5882(4) 2_755
Tc4 Tc6 2.5913(4) .
Tc4 Cl4 2.4334(10) .
Tc4 Cl21 2.3778(9) .
Tc4 Cl22 2.3943(9) .
Tc4 Cl23 2.3923(9) .
Tc4 Cl24 2.3887(9) .
Tc4 S21 2.3778(9) .
Tc4 S22 2.3943(9) .
Tc4 S23 2.3923(9) .
Tc4 S24 2.3887(9) .
Tc5 Tc6 2.5829(4) .
Tc5 Tc6 2.5887(4) 2_755
Tc5 Cl5 2.4101(9) .
Tc5 Cl21 2.3765(10) .
Tc5 Cl22 2.4066(9) .
Tc5 Cl23 2.3883(9) 2_755
Tc5 Cl24 2.3890(10) 2_755
Tc5 S21 2.3765(10) .
Tc5 S22 2.4066(9) .
Tc6 Cl6 2.4180(9) .
Tc6 Cl21 2.3795(9) .
Tc6 Cl22 2.3908(9) 2_755
Tc6 Cl23 2.3987(9) 2_755
Tc6 Cl24 2.4027(9) .
Tc6 S21 2.3795(9) .
Tc6 S24 2.4027(9) .
P1 C1 1.799(4) .
P1 C7 1.795(4) .
P1 C13 1.789(3) .
P1 C19 1.797(4) .
C1 C2 1.394(5) .
C1 C6 1.392(6) .
C2 C3 1.387(6) .
C3 C4 1.369(7) .
C4 C5 1.381(7) .
C5 C6 1.400(6) .
C7 C8 1.397(5) .
C7 C12 1.387(5) .
C8 C9 1.375(6) .
C9 C10 1.373(6) .
C10 C11 1.374(7) .
C11 C12 1.380(7) .
C13 C14 1.400(5) .
C13 C18 1.395(5) .
C14 C15 1.382(5) .
C15 C16 1.382(6) .
C16 C17 1.383(6) .
C17 C18 1.391(5) .
C19 C20 1.402(5) .
C19 C24 1.389(5) .
C20 C21 1.381(5) .
C21 C22 1.378(6) .
C22 C23 1.378(6) .
C23 C24 1.390(5) .
P2 C25 1.785(4) .
P2 C31 1.796(4) .
P2 C37 1.795(4) .
P2 C43 1.798(4) .
C25 C26 1.381(5) .
C25 C30 1.412(5) .
C26 C27 1.383(6) .
C27 C28 1.379(7) .
C28 C29 1.369(7) .
C29 C30 1.383(6) .
C31 C32 1.393(5) .
C31 C36 1.389(5) .
C32 C33 1.390(6) .
C33 C34 1.370(7) .
C34 C35 1.379(7) .
C35 C36 1.393(5) .
C37 C38 1.399(5) .
C37 C42 1.385(5) .
C38 C39 1.382(6) .
C39 C40 1.374(6) .
C40 C41 1.384(6) .
C41 C42 1.378(6) .
C43 C44 1.396(5) .
C43 C48 1.388(5) .
C44 C45 1.379(5) .
C45 C46 1.387(6) .
C46 C47 1.369(6) .
C47 C48 1.394(5) .
P3 C49 1.791(4) .
P3 C55 1.793(4) .
P3 C61 1.794(4) .
P3 C67 1.798(4) .
C49 C50 1.387(5) .
C49 C54 1.410(5) .
C50 C51 1.392(5) .
C51 C52 1.380(6) .
C52 C53 1.386(6) .
C53 C54 1.376(5) .
C55 C56 1.376(5) .
C55 C60 1.401(5) .
C56 C57 1.396(6) .
C57 C58 1.368(7) .
C58 C59 1.371(7) .
C59 C60 1.379(6) .
C61 C62 1.401(5) .
C61 C66 1.389(5) .
C62 C63 1.380(5) .
C63 C64 1.382(6) .
C64 C65 1.373(6) .
C65 C66 1.387(5) .
C67 C68 1.399(5) .
C67 C72 1.384(5) .
C68 C69 1.371(5) .
C69 C70 1.370(5) .
C70 C71 1.379(6) .
C71 C72 1.395(5) .
N1 C74 1.134(8) .
C73 C74 1.449(8) .

loop_
_cod_changelog_entry_id
_cod_changelog_entry_author
_cod_changelog_entry_date
_cod_changelog_entry_text
1 'Vaitkus, Antanas' 2024-11-16T01:10:56+02:00
;
 Replaced the '^A\/Y' character sequence with the backslash character ('\')
 in the '_diffrn_measurement_method' data value.
;
